data_7154892
loop_
_publ_author_name
'Rast, Slavko'
'Modec, Barbara'
'Stephan, Michel'
'Mohar, Barbara'

_publ_section_title
;
 \g-Sultam-cored N,N-ligands in the ruthenium(ii)-catalyzed asymmetric
 transfer hydrogenation of aryl ketones.
;
_journal_issue 6
_journal_name_full 'Organic &amp; biomolecular chemistry'
_journal_page_first 2112
_journal_page_last 2120
_journal_paper_doi 10.1039/c5ob02352a
_journal_volume 14
_journal_year 2016
_chemical_formula_sum 'C24 H30 N2 O6 S2'
_chemical_formula_weight 506.62
_chemical_name_systematic
; 
 ? 
;
_space_group_IT_number 4
_symmetry_cell_setting monoclinic
_symmetry_space_group_name_Hall 'P 2yb'
_symmetry_space_group_name_H-M 'P 1 21 1'
_atom_sites_solution_hydrogens geom
_atom_sites_solution_primary direct
_atom_sites_solution_secondary difmap
_audit_creation_method SHELXL-97
_audit_update_record
;
2016-01-08 deposited with the CCDC.
2016-01-08 downloaded from the CCDC.
;
_cell_angle_alpha 90.00
_cell_angle_beta 112.8645(8)
_cell_angle_gamma 90.00
_cell_formula_units_Z 2
_cell_length_a 13.1356(2)
_cell_length_b 7.03520(10)
_cell_length_c 14.6189(2)
_cell_measurement_reflns_used 3064
_cell_measurement_temperature 293(2)
_cell_measurement_theta_max 27.48
_cell_measurement_theta_min 1
_cell_volume 1244.81(3)
_computing_cell_refinement 'Denzo-SMN (Otwinowski & Minor, 1997)'
_computing_data_collection 'Denzo-SMN (Otwinowski & Minor, 1997)'
_computing_data_reduction 'Denzo-SMN (Otwinowski & Minor, 1997)'
_computing_structure_refinement 'SHELXL-97 (Sheldrick, 1997)'
_computing_structure_solution 'SHELXS-97 (Sheldrick, 1990)'
_diffrn_ambient_temperature 293(2)
_diffrn_measured_fraction_theta_full 0.997
_diffrn_measured_fraction_theta_max 0.997
_diffrn_measurement_device_type 'Nonius Kappa CCD diffractometer'
_diffrn_radiation_monochromator graphite
_diffrn_radiation_source 'fine-focus sealed tube'
_diffrn_radiation_type MoK\a
_diffrn_radiation_wavelength 0.71073
_diffrn_reflns_av_R_equivalents 0.028
_diffrn_reflns_av_sigmaI/netI 0.0195
_diffrn_reflns_limit_h_max 17
_diffrn_reflns_limit_h_min -16
_diffrn_reflns_limit_k_max 9
_diffrn_reflns_limit_k_min -9
_diffrn_reflns_limit_l_max 18
_diffrn_reflns_limit_l_min -18
_diffrn_reflns_number 20767
_diffrn_reflns_theta_full 27.48
_diffrn_reflns_theta_max 27.48
_diffrn_reflns_theta_min 2.66
_exptl_absorpt_coefficient_mu 0.256
_exptl_absorpt_correction_T_max 0.9873
_exptl_absorpt_correction_T_min 0.9724
_exptl_absorpt_correction_type multi-scan
_exptl_absorpt_process_details
;
HKL SCALEPACK (Otwinowski & Minor, 1997)
;
_exptl_crystal_colour colourless
_exptl_crystal_density_diffrn 1.352
_exptl_crystal_density_method 'not measured'
_exptl_crystal_description block
_exptl_crystal_F_000 536
_exptl_crystal_size_max 0.11
_exptl_crystal_size_mid 0.09
_exptl_crystal_size_min 0.05
_refine_diff_density_max 0.741
_refine_diff_density_min -0.770
_refine_diff_density_rms 0.240
_refine_ls_abs_structure_details 'Flack H D (1983), Acta Cryst. A39, 876-881'
_refine_ls_abs_structure_Flack -0.06(5)
_refine_ls_extinction_coef 0.290(13)
_refine_ls_extinction_expression Fc^*^=kFc[1+0.001xFc^2^\l^3^/sin(2\q)]^-1/4^
_refine_ls_extinction_method SHELXL
_refine_ls_goodness_of_fit_ref 1.280
_refine_ls_hydrogen_treatment mixed
_refine_ls_matrix_type full
_refine_ls_number_parameters 323
_refine_ls_number_reflns 5599
_refine_ls_number_restraints 1
_refine_ls_restrained_S_all 1.280
_refine_ls_R_factor_all 0.0546
_refine_ls_R_factor_gt 0.0474
_refine_ls_shift/su_max 0.000
_refine_ls_shift/su_mean 0.000
_refine_ls_structure_factor_coef Fsqd
_refine_ls_weighting_details 'calc w=1/[\s^2^(Fo^2^)+(0.0897P)^2^+0.0000P] where P=(Fo^2^+2Fc^2^)/3'
_refine_ls_weighting_scheme calc
_refine_ls_wR_factor_gt 0.1106
_refine_ls_wR_factor_ref 0.1300
_reflns_number_gt 5307
_reflns_number_total 5599
_reflns_threshold_expression >2sigma(I)
_cod_data_source_file c5ob02352a2.cif
_cod_data_source_block anti_CSA_salt
_cod_depositor_comments 'Adding full bibliography for 7154891--7154894.cif.'
_cod_original_sg_symbol_H-M 'P 21'
_cod_database_code 7154892

loop_
_symmetry_equiv_pos_as_xyz
'x, y, z'
'-x, y+1/2, -z'

loop_
_atom_site_label
_atom_site_type_symbol
_atom_site_fract_x
_atom_site_fract_y
_atom_site_fract_z
_atom_site_U_iso_or_equiv
_atom_site_adp_type
_atom_site_occupancy
_atom_site_symmetry_multiplicity
_atom_site_calc_flag
_atom_site_refinement_flags
S1 S 0.32510(4) 1.28418(8) 0.58536(3) 0.03875(16) Uani 1 1 d .
S2 S 0.33561(4) 0.66273(6) 0.86244(3) 0.03213(15) Uani 1 1 d .
O1 O 0.25196(15) 1.4360(3) 0.53478(13) 0.0546(5) Uani 1 1 d .
O2 O 0.28138(16) 1.0954(3) 0.57334(14) 0.0538(5) Uani 1 1 d .
O3 O 0.37873(12) 0.8107(2) 0.93851(11) 0.0394(3) Uani 1 1 d .
O4 O 0.36299(14) 0.7026(2) 0.77648(11) 0.0439(4) Uani 1 1 d .
O5 O 0.36941(14) 0.4736(2) 0.90388(12) 0.0426(4) Uani 1 1 d .
O6 O 0.0925(2) 0.8967(4) 0.93320(15) 0.0696(6) Uani 1 1 d .
N1 N 0.47489(14) 1.1293(2) 0.88393(12) 0.0334(3) Uani 1 1 d .
H1A H 0.4533 1.0211 0.9024 0.050 Uiso 1 1 calc R
H1B H 0.4189 1.2112 0.8639 0.050 Uiso 1 1 calc R
H1C H 0.5309 1.1783 0.9351 0.050 Uiso 1 1 calc R
N2 N 0.38479(15) 1.3367(3) 0.70461(12) 0.0363(4) Uani 1 1 d .
C1 C 0.51139(16) 1.0905(3) 0.79988(14) 0.0322(4) Uani 1 1 d .
C2 C 0.50250(15) 1.2809(3) 0.74474(13) 0.0335(4) Uani 1 1 d .
C3 C 0.18966(17) 0.6645(3) 0.82123(17) 0.0400(4) Uani 1 1 d .
H3A H 0.1610 0.5697 0.7692 0.048 Uiso 1 1 calc R
H3B H 0.1713 0.6222 0.8761 0.048 Uiso 1 1 calc R
C11 C 0.62294(17) 0.9942(3) 0.83908(15) 0.0359(4) Uani 1 1 d .
C12 C 0.6305(2) 0.8060(4) 0.8149(3) 0.0572(6) Uani 1 1 d .
H12 H 0.5675 0.7425 0.7731 0.069 Uiso 1 1 calc R
C13 C 0.7308(3) 0.7113(5) 0.8521(3) 0.0788(10) Uani 1 1 d .
H13 H 0.7347 0.5847 0.8356 0.095 Uiso 1 1 calc R
C14 C 0.8246(2) 0.8045(5) 0.9136(3) 0.0677(8) Uani 1 1 d .
H14 H 0.8915 0.7398 0.9397 0.081 Uiso 1 1 calc R
C15 C 0.8195(2) 0.9924(5) 0.93628(19) 0.0544(6) Uani 1 1 d .
H15 H 0.8834 1.0559 0.9761 0.065 Uiso 1 1 calc R
C16 C 0.71866(19) 1.0886(4) 0.89985(17) 0.0451(5) Uani 1 1 d .
H16 H 0.7153 1.2156 0.9161 0.054 Uiso 1 1 calc R
C21 C 0.44925(18) 1.2776(3) 0.56605(15) 0.0380(4) Uani 1 1 d .
C22 C 0.53698(17) 1.2702(3) 0.65636(15) 0.0364(4) Uani 1 1 d .
C23 C 0.6439(2) 1.2620(4) 0.65804(19) 0.0462(5) Uani 1 1 d .
H23 H 0.7048 1.2544 0.7179 0.055 Uiso 1 1 calc R
C24 C 0.6574(2) 1.2656(4) 0.5681(2) 0.0526(6) Uani 1 1 d .
H24 H 0.7283 1.2640 0.5685 0.063 Uiso 1 1 calc R
C25 C 0.5677(2) 1.2714(4) 0.47832(18) 0.0520(6) Uani 1 1 d .
H25 H 0.5789 1.2724 0.4193 0.062 Uiso 1 1 calc R
C26 C 0.4608(2) 1.2757(4) 0.47560(16) 0.0467(5) Uani 1 1 d .
H26 H 0.3996 1.2773 0.4158 0.056 Uiso 1 1 calc R
C31 C 0.0948(2) 1.1502(4) 0.6903(2) 0.0551(6) Uani 1 1 d .
H31A H 0.0954 1.2768 0.7169 0.066 Uiso 1 1 calc R
H31B H 0.1013 1.1603 0.6267 0.066 Uiso 1 1 calc R
C32 C -0.0097(2) 1.0420(4) 0.6808(2) 0.0516(6) Uani 1 1 d .
H32 H -0.0759 1.0785 0.6234 0.062 Uiso 1 1 calc R
C33 C -0.0210(3) 1.0604(5) 0.7805(3) 0.0656(8) Uani 1 1 d .
H33A H -0.0091 1.1904 0.8045 0.079 Uiso 1 1 calc R
H33B H -0.0930 1.0181 0.7760 0.079 Uiso 1 1 calc R
C34 C 0.0704(2) 0.9294(4) 0.84693(19) 0.0488(5) Uani 1 1 d .
C35 C 0.12673(15) 0.8491(3) 0.78183(15) 0.0353(4) Uani 1 1 d .
C36 C 0.18858(18) 1.0260(3) 0.76356(18) 0.0455(5) Uani 1 1 d .
H36A H 0.2280 1.0937 0.8250 0.055 Uiso 1 1 calc R
H36B H 0.2406 0.9884 0.7346 0.055 Uiso 1 1 calc R
C37 C 0.02551(19) 0.8313(4) 0.68060(17) 0.0468(5) Uani 1 1 d .
C38 C -0.0607(2) 0.6861(5) 0.6848(3) 0.0744(10) Uani 1 1 d .
H38A H -0.1286 0.7031 0.6282 0.112 Uiso 1 1 calc R
H38B H -0.0736 0.7055 0.7445 0.112 Uiso 1 1 calc R
H38C H -0.0335 0.5596 0.6845 0.112 Uiso 1 1 calc R
C39 C 0.0576(3) 0.7806(5) 0.59396(19) 0.0717(9) Uani 1 1 d .
H39A H -0.0069 0.7833 0.5333 0.108 Uiso 1 1 calc R
H39B H 0.0893 0.6555 0.6039 0.108 Uiso 1 1 calc R
H39C H 0.1106 0.8709 0.5902 0.108 Uiso 1 1 calc R
H1 H 0.4619(18) 1.008(4) 0.7594(16) 0.023(5) Uiso 1 1 d .
H2 H 0.5421(18) 1.377(4) 0.7963(16) 0.026(5) Uiso 1 1 d .
H2N H 0.376(2) 1.453(5) 0.719(2) 0.041(7) Uiso 1 1 d .

loop_
_atom_site_aniso_label
_atom_site_aniso_U_11
_atom_site_aniso_U_22
_atom_site_aniso_U_33
_atom_site_aniso_U_23
_atom_site_aniso_U_13
_atom_site_aniso_U_12
S1 0.0379(3) 0.0449(3) 0.0314(2) 0.00360(19) 0.01115(19) 0.0027(2)
S2 0.0307(2) 0.0309(3) 0.0310(2) 0.00052(16) 0.00778(17) 0.00353(16)
O1 0.0461(8) 0.0659(12) 0.0452(9) 0.0150(8) 0.0105(7) 0.0147(9)
O2 0.0568(10) 0.0577(11) 0.0501(10) -0.0092(8) 0.0242(8) -0.0150(9)
O3 0.0383(7) 0.0378(8) 0.0330(7) -0.0040(6) 0.0039(5) -0.0023(6)
O4 0.0521(9) 0.0423(8) 0.0434(8) 0.0035(6) 0.0250(7) 0.0055(7)
O5 0.0465(8) 0.0365(9) 0.0421(8) 0.0064(6) 0.0143(7) 0.0116(7)
O6 0.0859(14) 0.0786(15) 0.0489(10) 0.0006(10) 0.0312(10) 0.0100(13)
N1 0.0328(7) 0.0351(9) 0.0294(7) 0.0027(6) 0.0089(6) 0.0017(6)
N2 0.0403(9) 0.0364(9) 0.0319(8) 0.0020(6) 0.0137(7) 0.0070(7)
C1 0.0334(9) 0.0324(9) 0.0292(9) -0.0009(7) 0.0106(7) -0.0007(7)
C2 0.0349(9) 0.0335(9) 0.0309(8) 0.0008(7) 0.0114(7) 0.0022(8)
C3 0.0304(8) 0.0349(10) 0.0482(11) 0.0048(9) 0.0082(8) -0.0008(8)
C11 0.0383(10) 0.0360(10) 0.0346(9) 0.0035(8) 0.0153(8) 0.0042(8)
C12 0.0463(12) 0.0378(12) 0.0882(19) -0.0026(13) 0.0268(12) 0.0037(10)
C13 0.0607(17) 0.0431(15) 0.136(3) 0.0037(18) 0.043(2) 0.0141(13)
C14 0.0458(13) 0.075(2) 0.087(2) 0.0182(17) 0.0299(14) 0.0251(14)
C15 0.0373(11) 0.0770(19) 0.0462(12) -0.0010(12) 0.0133(9) 0.0077(12)
C16 0.0402(11) 0.0522(13) 0.0409(11) -0.0045(9) 0.0136(9) 0.0039(9)
C21 0.0457(10) 0.0351(10) 0.0358(9) 0.0030(8) 0.0188(8) 0.0023(8)
C22 0.0433(10) 0.0311(10) 0.0374(9) 0.0023(8) 0.0186(8) 0.0004(8)
C23 0.0457(11) 0.0460(13) 0.0511(12) 0.0057(10) 0.0234(10) 0.0031(10)
C24 0.0545(13) 0.0515(14) 0.0655(15) 0.0040(12) 0.0382(12) 0.0020(11)
C25 0.0726(16) 0.0480(13) 0.0494(12) 0.0053(10) 0.0389(12) 0.0036(12)
C26 0.0627(13) 0.0421(12) 0.0375(10) 0.0029(9) 0.0219(9) -0.0001(10)
C31 0.0491(12) 0.0414(13) 0.0670(15) 0.0168(11) 0.0140(11) 0.0080(11)
C32 0.0374(11) 0.0504(15) 0.0555(13) 0.0101(11) 0.0054(10) 0.0106(10)
C33 0.0572(15) 0.0654(19) 0.0793(19) 0.0120(15) 0.0321(14) 0.0242(14)
C34 0.0507(12) 0.0466(13) 0.0487(12) 0.0011(10) 0.0191(10) 0.0048(11)
C35 0.0302(8) 0.0348(10) 0.0342(9) 0.0020(7) 0.0052(7) 0.0016(8)
C36 0.0365(10) 0.0362(11) 0.0568(13) 0.0092(10) 0.0105(9) 0.0014(9)
C37 0.0397(11) 0.0467(13) 0.0395(11) -0.0001(9) -0.0006(9) -0.0004(9)
C38 0.0419(13) 0.0660(19) 0.085(2) 0.0087(16) -0.0081(13) -0.0134(13)
C39 0.094(2) 0.0682(18) 0.0397(12) -0.0071(13) 0.0110(13) 0.0096(18)

loop_
_atom_type_symbol
_atom_type_description
_atom_type_scat_dispersion_real
_atom_type_scat_dispersion_imag
_atom_type_scat_source
C C 0.0033 0.0016 'International Tables Vol C Tables 4.2.6.8 and 6.1.1.4'
H H 0.0000 0.0000 'International Tables Vol C Tables 4.2.6.8 and 6.1.1.4'
N N 0.0061 0.0033 'International Tables Vol C Tables 4.2.6.8 and 6.1.1.4'
O O 0.0106 0.0060 'International Tables Vol C Tables 4.2.6.8 and 6.1.1.4'
S S 0.1246 0.1234 'International Tables Vol C Tables 4.2.6.8 and 6.1.1.4'

loop_
_geom_angle_atom_site_label_1
_geom_angle_atom_site_label_2
_geom_angle_atom_site_label_3
_geom_angle
O2 S1 O1 118.13(13)
O2 S1 N2 109.93(11)
O1 S1 N2 108.99(11)
O2 S1 C21 107.96(11)
O1 S1 C21 114.42(11)
N2 S1 C21 94.92(10)
O5 S2 O4 113.29(10)
O5 S2 O3 111.54(9)
O4 S2 O3 111.34(10)
O5 S2 C3 105.19(10)
O4 S2 C3 107.54(10)
O3 S2 C3 107.51(10)
C1 N1 H1A 109.5
C1 N1 H1B 109.5
H1A N1 H1B 109.5
C1 N1 H1C 109.5
H1A N1 H1C 109.5
H1B N1 H1C 109.5
C2 N2 S1 110.72(13)
C2 N2 H2N 112.2(19)
S1 N2 H2N 114.7(18)
N1 C1 C11 109.92(15)
N1 C1 C2 106.59(16)
C11 C1 C2 116.91(17)
N1 C1 H1 106.0(14)
C11 C1 H1 108.0(15)
C2 C1 H1 109.0(15)
N2 C2 C22 106.59(14)
N2 C2 C1 107.04(16)
C22 C2 C1 114.32(16)
N2 C2 H2 106.1(13)
C22 C2 H2 115.8(13)
C1 C2 H2 106.4(14)
C35 C3 S2 119.32(15)
C35 C3 H3A 107.5
S2 C3 H3A 107.5
C35 C3 H3B 107.5
S2 C3 H3B 107.5
H3A C3 H3B 107.0
C12 C11 C16 118.8(2)
C12 C11 C1 119.2(2)
C16 C11 C1 121.99(19)
C11 C12 C13 120.8(3)
C11 C12 H12 119.6
C13 C12 H12 119.6
C14 C13 C12 120.1(3)
C14 C13 H13 120.0
C12 C13 H13 120.0
C15 C14 C13 120.1(3)
C15 C14 H14 119.9
C13 C14 H14 119.9
C14 C15 C16 120.3(3)
C14 C15 H15 119.9
C16 C15 H15 119.9
C11 C16 C15 119.9(2)
C11 C16 H16 120.0
C15 C16 H16 120.0
C22 C21 C26 123.6(2)
C22 C21 S1 109.27(15)
C26 C21 S1 127.14(18)
C21 C22 C23 118.71(19)
C21 C22 C2 113.37(17)
C23 C22 C2 127.86(19)
C24 C23 C22 118.6(2)
C24 C23 H23 120.7
C22 C23 H23 120.7
C25 C24 C23 121.5(2)
C25 C24 H24 119.3
C23 C24 H24 119.3
C24 C25 C26 120.5(2)
C24 C25 H25 119.8
C26 C25 H25 119.8
C21 C26 C25 117.1(2)
C21 C26 H26 121.4
C25 C26 H26 121.4
C32 C31 C36 103.1(2)
C32 C31 H31A 111.1
C36 C31 H31A 111.1
C32 C31 H31B 111.1
C36 C31 H31B 111.1
H31A C31 H31B 109.1
C33 C32 C31 106.7(2)
C33 C32 C37 102.9(2)
C31 C32 C37 102.6(2)
C33 C32 H32 114.4
C31 C32 H32 114.4
C37 C32 H32 114.4
C34 C33 C32 102.3(2)
C34 C33 H33A 111.3
C32 C33 H33A 111.3
C34 C33 H33B 111.3
C32 C33 H33B 111.3
H33A C33 H33B 109.2
O6 C34 C35 127.4(2)
O6 C34 C33 126.4(3)
C35 C34 C33 106.2(2)
C34 C35 C3 113.78(18)
C34 C35 C37 100.39(18)
C3 C35 C37 115.20(18)
C34 C35 C36 102.82(19)
C3 C35 C36 120.00(17)
C37 C35 C36 102.05(17)
C31 C36 C35 103.91(18)
C31 C36 H36A 111.0
C35 C36 H36A 111.0
C31 C36 H36B 111.0
C35 C36 H36B 111.0
H36A C36 H36B 109.0
C39 C37 C38 108.8(3)
C39 C37 C32 113.8(2)
C38 C37 C32 114.0(2)
C39 C37 C35 113.4(2)
C38 C37 C35 112.5(2)
C32 C37 C35 93.80(18)
C37 C38 H38A 109.5
C37 C38 H38B 109.5
H38A C38 H38B 109.5
C37 C38 H38C 109.5
H38A C38 H38C 109.5
H38B C38 H38C 109.5
C37 C39 H39A 109.5
C37 C39 H39B 109.5
H39A C39 H39B 109.5
C37 C39 H39C 109.5
H39A C39 H39C 109.5
H39B C39 H39C 109.5

loop_
_geom_bond_atom_site_label_1
_geom_bond_atom_site_label_2
_geom_bond_distance
S1 O2 1.431(2)
S1 O1 1.4350(18)
S1 N2 1.6517(18)
S1 C21 1.760(2)
S2 O5 1.4580(16)
S2 O4 1.4624(15)
S2 O3 1.4669(15)
S2 C3 1.772(2)
O6 C34 1.201(3)
N1 C1 1.507(2)
N1 H1A 0.8900
N1 H1B 0.8900
N1 H1C 0.8900
N2 C2 1.478(3)
N2 H2N 0.87(3)
C1 C11 1.511(3)
C1 C2 1.544(3)
C1 H1 0.90(2)
C2 C22 1.528(2)
C2 H2 1.00(2)
C3 C35 1.527(3)
C3 H3A 0.9700
C3 H3B 0.9700
C11 C12 1.384(4)
C11 C16 1.394(3)
C12 C13 1.385(4)
C12 H12 0.9300
C13 C14 1.376(5)
C13 H13 0.9300
C14 C15 1.371(5)
C14 H14 0.9300
C15 C16 1.396(3)
C15 H15 0.9300
C16 H16 0.9300
C21 C22 1.375(3)
C21 C26 1.388(3)
C22 C23 1.396(3)
C23 C24 1.393(3)
C23 H23 0.9300
C24 C25 1.383(4)
C24 H24 0.9300
C25 C26 1.389(4)
C25 H25 0.9300
C26 H26 0.9300
C31 C32 1.528(4)
C31 C36 1.550(3)
C31 H31A 0.9700
C31 H31B 0.9700
C32 C33 1.526(4)
C32 C37 1.553(4)
C32 H32 0.9800
C33 C34 1.525(4)
C33 H33A 0.9700
C33 H33B 0.9700
C34 C35 1.523(3)
C35 C37 1.563(3)
C35 C36 1.565(3)
C36 H36A 0.9700
C36 H36B 0.9700
C37 C39 1.524(4)
C37 C38 1.544(4)
C38 H38A 0.9600
C38 H38B 0.9600
C38 H38C 0.9600
C39 H39A 0.9600
C39 H39B 0.9600
C39 H39C 0.9600
